data_2000166
loop_
_publ_author_name
'Evans, K. L.'
'Fronczek, F. R.'
'Gandour, R. D.'

_publ_section_title
;
 1,3-Bis(2,6-dimethoxyphenyl)butenyne
;
_journal_issue 12
_journal_name_full 'Acta Crystallographica Section C'
_journal_page_first 2729
_journal_page_last 2731
_journal_paper_doi 10.1107/S0108270191004183
_journal_volume 47
_journal_year 1991
_chemical_formula_sum 'C20 H20 O4'
_space_group_IT_number 14
_space_group_name_Hall '-P 2yn'
_space_group_name_H-M_alt 'P 1 21/n 1'
_symmetry_cell_setting monoclinic
_symmetry_space_group_name_H-M 'P 1 21/n 1'
_cell_angle_alpha 90
_cell_angle_beta 91.229(10)
_cell_angle_gamma 90
_cell_formula_units_Z 4
_cell_length_a 7.8870(7)
_cell_length_b 7.8150(9)
_cell_length_c 27.478(4)
_cell_volume 1693.3(3)
_diffrn_radiation_type Cu
_diffrn_radiation_wavelength 1.54184
_exptl_absorpt_coefficient_mu 0.678
_exptl_crystal_density_diffrn 1.272
_exptl_crystal_F_000 688
_cod_data_source_file st0499.cif
_cod_data_source_block st0499a
_cod_original_cell_volume 1693.3(6)
_cod_original_sg_symbol_H-M P21/n
_cod_original_formula_sum C20H20O4
_cod_database_code 2000166

loop_
_space_group_symop_id
_space_group_symop_operation_xyz
1 x,y,z
2 -x+1/2,y+1/2,-z+1/2
3 -x,-y,-z
4 x+1/2,-y+1/2,z+1/2

loop_
_atom_site_label
_atom_site_fract_x
_atom_site_fract_y
_atom_site_fract_z
_atom_site_U_iso_or_equiv
O1 .27030(10) .2442(2) .25405(4) 4.70(2)
O2 .78810(10) .13400(10) .33326(4) 4.09(2)
O3 .02690(10) .3479(2) .43566(4) 4.66(2)
O4 .50510(10) .68240(10) .40814(4) 4.26(2)
C1 .4290(2) .1797(2) .24966(5) 3.61(3)
C2 .4928(2) .1128(2) .20669(5) 4.38(3)
C3 .6560(2) .0517(2) .20675(5) 4.75(3)
C4 .7589(2) .0540(2) .24792(6) 4.33(3)
C5 .6964(2) .1217(2) .29083(5) 3.49(2)
C6 .5298(2) .1839(2) .29237(4) 3.22(2)
C7 .4664(2) .2508(2) .33690(5) 3.22(2)
C8 .4217(2) .3027(2) .37545(5) 3.22(2)
C9 .3718(2) .3651(2) .42205(4) 2.97(2)
C10 .4239(2) .2895(2) .46314(5) 3.93(3)
C11 .2635(2) .5219(2) .42369(4) 3.13(2)
C12 .0896(2) .5096(2) .43240(5) 3.73(3)
C13 -.0074(2) .6564(2) .43744(6) 4.97(3)
C14 .0690(2) .8135(2) .43356(7) 5.67(4)
C15 .2396(2) .8311(2) .42372(6) 4.95(4)
C16 .3361(2) .6832(2) .41834(5) 3.63(3)
C17 .1645(2) .2499(3) .21155(6) 5.23(4)
C18 .9652(2) .0989(3) .33200(7) 5.32(4)
C19 -.1523(2) .3284(3) .44082(6) 5.42(4)
C20 .5835(2) .8414(2) .39697(7) 5.40(4)
H2 .427(2) .107(2) .1772(6) 5.1(4)
H3 .703(2) .007(2) .1771(7) 6.1(4)
H4 .874(2) .013(2) .2483(6) 5.2(4)
H10a .494(2) .188(2) .4643(6) 4.1(3)
H10b .391(2) .337(2) .4928(7) 5.9(4)
H13 -.129(2) .647(2) .4431(7) 6.7(5)
H14 -.007(2) .911(3) .4372(7) 7.3(5)
H15 .290(2) .939(2) .4217(6) 5.3(4)
H17a .054(2) .297(2) .2225(7) 6.0(4)
H17b .217(2) .328(3) .1859(8) 8.5(6)
H17c .156(2) .129(2) .1979(8) 7.1(5)
H18a 1.011(2) .127(2) .3637(7) 6.6(5)
H18b .983(2) -.029(3) .3237(8) 7.9(6)
H18c 1.024(2) .171(2) .3082(7) 6.6(5)
H19a -.181(3) .206(3) .4393(8) 8.4(6)
H19b -.189(2) .387(3) .4696(7) 7.1(5)
H19c -.219(2) .387(3) .4152(8) 7.2(5)
H20a .693(2) .815(3) .3885(7) 7.0(5)
H20b .513(2) .908(3) .3728(8) 7.5(5)
H20c .603(3) .911(3) .4297(9) 8.6(6)
